data_7203989
loop_
_publ_author_name
'Wang, Xiqu'
'Liu, Lumei'
'Jacobson, Allan J.'

_publ_section_title
;
 Hydrothermal synthesis and structures of Ba3(NbO)2(PO4)4 and
 Co3(NbO)2(PO4)4(H2O)10
;
_journal_issue 12
_journal_name_full 'Journal of Materials Chemistry'
_journal_page_first 2774
_journal_paper_doi 10.1039/b003845h
_journal_volume 10
_journal_year 2000
_chemical_formula_sum 'Ba3 Nb2 O18 P4'
_chemical_formula_weight 1009.72
_chemical_name_systematic
; 
 ? 
;
_space_group_IT_number 2
_symmetry_space_group_name_Hall '-P 1'
_symmetry_space_group_name_H-M 'P -1'
_atom_sites_solution_hydrogens geom
_atom_sites_solution_primary direct
_atom_sites_solution_secondary difmap
_audit_creation_method SHELXL
_cell_angle_alpha 88.815(2)
_cell_angle_beta 78.638(2)
_cell_angle_gamma 78.491(2)
_cell_formula_units_Z 1
_cell_length_a 4.8898(5)
_cell_length_b 9.0758(10)
_cell_length_c 9.5210(10)
_cell_measurement_temperature 293(2)
_cell_volume 405.84(7)
_computing_cell_refinement SAINT
_computing_data_reduction SAINT
_computing_structure_refinement 'SHELXL-93 (Sheldrick, 1993)'
_computing_structure_solution 'SHELXS-86 (Sheldrick, 1990)'
_diffrn_ambient_temperature 293(2)
_diffrn_measurement_device 'Siemens SMART/CCD'
_diffrn_measurement_method 'narrow frame'
_diffrn_radiation_monochromator graphite
_diffrn_radiation_source 'fine-focus sealed tube'
_diffrn_radiation_type MoK\a
_diffrn_radiation_wavelength 0.71073
_diffrn_reflns_av_R_equivalents 0.0319
_diffrn_reflns_av_sigmaI/netI 0.0750
_diffrn_reflns_limit_h_max 5
_diffrn_reflns_limit_h_min -6
_diffrn_reflns_limit_k_max 9
_diffrn_reflns_limit_k_min -11
_diffrn_reflns_limit_l_max 12
_diffrn_reflns_limit_l_min -9
_diffrn_reflns_number 2530
_diffrn_reflns_theta_max 28.48
_diffrn_reflns_theta_min 2.18
_exptl_absorpt_coefficient_mu 9.027
_exptl_absorpt_correction_type SADABS
_exptl_crystal_colour colorless
_exptl_crystal_density_diffrn 4.131
_exptl_crystal_description needle
_exptl_crystal_F_000 454
_exptl_crystal_size_max 0.24
_exptl_crystal_size_mid 0.10
_exptl_crystal_size_min 0.08
_refine_diff_density_max 2.839
_refine_diff_density_min -2.203
_refine_diff_density_rms 0.456
_refine_ls_extinction_coef 0.0079(14)
_refine_ls_extinction_expression Fc^*^=kFc[1+0.001xFc^2^\l^3^/sin(2\q)]^-1/4^
_refine_ls_extinction_method SHELXL
_refine_ls_goodness_of_fit_all 0.997
_refine_ls_goodness_of_fit_obs 1.053
_refine_ls_matrix_type full
_refine_ls_number_parameters 125
_refine_ls_number_reflns 1762
_refine_ls_number_restraints 0
_refine_ls_restrained_S_all 0.997
_refine_ls_restrained_S_obs 1.053
_refine_ls_R_factor_all 0.0738
_refine_ls_R_factor_obs 0.0550
_refine_ls_shift/esd_max 0.000
_refine_ls_shift/esd_mean 0.000
_refine_ls_structure_factor_coef Fsqd
_refine_ls_weighting_details 'w=1/[\s^2^(Fo^2^)+(0.0892P)^2^+0.0000P] where P=(Fo^2^+2Fc^2^)/3'
_refine_ls_weighting_scheme calc
_refine_ls_wR_factor_all 0.1428
_refine_ls_wR_factor_obs 0.1330
_reflns_number_observed 1392
_reflns_number_total 1762
_reflns_observed_criterion >2sigma(I)
_cod_data_source_file b003845h.txt
_cod_data_source_block Compound1
_cod_depositor_comments
;
The following automatic conversions were performed:

'_refine_ls_weighting_scheme' value 'calc
w=1/[\s^2^(Fo^2^)+(0.0892P)^2^+0.0000P] where P=(Fo^2^+2Fc^2^)/3' was
changed to 'calc'. New tag '_refine_ls_weighting_details' was
created. The value of the new tag was set to
'w=1/[\s^2^(Fo^2^)+(0.0892P)^2^+0.0000P] where P=(Fo^2^+2Fc^2^)/3'.

Automatic conversion script
Id: cif_fix_values 3143 2015-03-26 13:38:13Z robertas 
;
_cod_original_sg_symbol_H-M P-1
_cod_database_code 7203989

loop_
_symmetry_equiv_pos_as_xyz
'x, y, z'
'-x, -y, -z'

loop_
_atom_site_aniso_label
_atom_site_aniso_U_11
_atom_site_aniso_U_22
_atom_site_aniso_U_33
_atom_site_aniso_U_23
_atom_site_aniso_U_13
_atom_site_aniso_U_12
Ba1 0.0150(5) 0.0114(5) 0.0143(6) -0.0064(4) 0.0032(4) -0.0007(4)
Ba2 0.0236(4) 0.0124(4) 0.0104(4) -0.0022(3) -0.0037(3) -0.0058(3)
Nb 0.0081(5) 0.0081(5) 0.0084(5) -0.0022(4) -0.0010(4) -0.0018(4)
P1 0.0087(13) 0.0096(15) 0.0084(14) -0.0014(11) -0.0005(11) 0.0000(11)
P2 0.0096(14) 0.0077(15) 0.0099(15) -0.0019(11) 0.0003(11) -0.0020(11)
O1 0.013(4) 0.011(5) 0.027(5) -0.006(4) 0.005(4) 0.007(3)
O2 0.016(4) 0.033(6) 0.008(4) -0.005(4) 0.001(3) -0.004(4)
O3 0.013(4) 0.014(4) 0.006(4) -0.003(3) 0.000(3) -0.002(3)
O4 0.009(4) 0.010(4) 0.016(4) 0.000(3) -0.003(3) -0.006(3)
O5 0.016(4) 0.014(5) 0.022(5) -0.006(4) -0.009(4) -0.004(3)
O6 0.012(4) 0.008(4) 0.019(5) -0.005(3) -0.008(3) 0.001(3)
O7 0.028(5) 0.022(5) 0.012(5) 0.002(4) -0.008(4) -0.009(4)
O8 0.012(4) 0.020(5) 0.016(4) 0.003(4) -0.005(3) -0.009(3)
O9 0.017(4) 0.011(5) 0.026(5) -0.007(4) 0.000(4) -0.006(3)

loop_
_atom_site_label
_atom_site_type_symbol
_atom_site_fract_x
_atom_site_fract_y
_atom_site_fract_z
_atom_site_U_iso_or_equiv
_atom_site_thermal_displace_type
_atom_site_occupancy
_atom_site_calc_flag
_atom_site_refinement_flags
_atom_site_disorder_group
Ba1 Ba 0.5000 0.5000 0.5000 0.0146(3) Uani 1 d S .
Ba2 Ba 0.0516(2) 0.71655(8) 1.08861(8) 0.0151(3) Uani 1 d . .
Nb Nb 0.2565(2) 0.89216(11) 0.72831(11) 0.0082(3) Uani 1 d . .
P1 P 0.3078(6) 0.8658(3) 0.3600(3) 0.0093(6) Uani 1 d . .
P2 P 0.1927(6) 0.3653(3) 0.2169(3) 0.0093(6) Uani 1 d . .
O1 O 0.0114(18) 0.4923(10) 0.3140(10) 0.020(2) Uani 1 d . .
O2 O 0.2637(18) 0.9392(11) 0.9030(9) 0.019(2) Uani 1 d . .
O3 O 0.2405(17) 0.8096(9) 0.5128(8) 0.011(2) Uani 1 d . .
O4 O 0.5580(16) 0.9942(9) 0.6370(9) 0.011(2) Uani 1 d . .
O5 O 0.4589(18) 0.3046(10) 0.2846(10) 0.017(2) Uani 1 d . .
O6 O 0.0262(17) 0.9225(9) 1.3035(9) 0.013(2) Uani 1 d . .
O7 O 0.2833(19) 0.4109(10) 1.0634(9) 0.019(2) Uani 1 d . .
O8 O 0.0383(17) 0.2338(10) 0.2107(9) 0.015(2) Uani 1 d . .
O9 O 0.4912(18) 0.7439(10) 0.2601(10) 0.018(2) Uani 1 d . .

loop_
_atom_type_symbol
_atom_type_description
_atom_type_scat_dispersion_real
_atom_type_scat_dispersion_imag
_atom_type_scat_source
O O 0.0106 0.0060 'International Tables Vol C Tables 4.2.6.8 and 6.1.1.4'
P P 0.1023 0.0942 'International Tables Vol C Tables 4.2.6.8 and 6.1.1.4'
Nb Nb -2.0727 0.6215 'International Tables Vol C Tables 4.2.6.8 and 6.1.1.4'
Ba Ba -0.3244 2.2819 'International Tables Vol C Tables 4.2.6.8 and 6.1.1.4'

loop_
_geom_angle_atom_site_label_1
_geom_angle_atom_site_label_2
_geom_angle_atom_site_label_3
_geom_angle
_geom_angle_site_symmetry_1
_geom_angle_site_symmetry_3
_geom_angle_publ_flag
O1 Ba1 O1 180.0 2_566 1_655 ?
O1 Ba1 O5 78.8(3) 2_566 2_666 ?
O1 Ba1 O5 101.2(3) 1_655 2_666 ?
O1 Ba1 O5 101.2(3) 2_566 . ?
O1 Ba1 O5 78.8(3) 1_655 . ?
O5 Ba1 O5 180.0 2_666 . ?
O1 Ba1 O3 103.1(2) 2_566 2_666 ?
O1 Ba1 O3 76.9(2) 1_655 2_666 ?
O5 Ba1 O3 122.4(2) 2_666 2_666 ?
O5 Ba1 O3 57.6(2) . 2_666 ?
O1 Ba1 O3 76.9(2) 2_566 . ?
O1 Ba1 O3 103.1(2) 1_655 . ?
O5 Ba1 O3 57.6(2) 2_666 . ?
O5 Ba1 O3 122.4(2) . . ?
O3 Ba1 O3 180.000(1) 2_666 . ?
O1 Ba1 O9 115.3(2) 2_566 . ?
O1 Ba1 O9 64.7(2) 1_655 . ?
O5 Ba1 O9 95.1(2) 2_666 . ?
O5 Ba1 O9 84.9(2) . . ?
O3 Ba1 O9 130.9(2) 2_666 . ?
O3 Ba1 O9 49.1(2) . . ?
O1 Ba1 O9 64.7(2) 2_566 2_666 ?
O1 Ba1 O9 115.3(2) 1_655 2_666 ?
O5 Ba1 O9 84.9(2) 2_666 2_666 ?
O5 Ba1 O9 95.1(2) . 2_666 ?
O3 Ba1 O9 49.1(2) 2_666 2_666 ?
O3 Ba1 O9 130.9(2) . 2_666 ?
O9 Ba1 O9 180.0 . 2_666 ?
O1 Ba1 O1 71.3(3) 2_566 . ?
O1 Ba1 O1 108.7(3) 1_655 . ?
O5 Ba1 O1 132.8(2) 2_666 . ?
O5 Ba1 O1 47.2(2) . . ?
O3 Ba1 O1 99.8(2) 2_666 . ?
O3 Ba1 O1 80.2(2) . . ?
O9 Ba1 O1 67.3(2) . . ?
O9 Ba1 O1 112.7(2) 2_666 . ?
O1 Ba1 O1 108.7(3) 2_566 2_666 ?
O1 Ba1 O1 71.3(3) 1_655 2_666 ?
O5 Ba1 O1 47.2(2) 2_666 2_666 ?
O5 Ba1 O1 132.8(2) . 2_666 ?
O3 Ba1 O1 80.2(2) 2_666 2_666 ?
O3 Ba1 O1 99.8(2) . 2_666 ?
O9 Ba1 O1 112.7(2) . 2_666 ?
O9 Ba1 O1 67.3(2) 2_666 2_666 ?
O1 Ba1 O1 180.0 . 2_666 ?
O1 Ba1 P1 95.8(2) 2_566 . ?
O1 Ba1 P1 84.2(2) 1_655 . ?
O5 Ba1 P1 76.0(2) 2_666 . ?
O5 Ba1 P1 104.0(2) . . ?
O3 Ba1 P1 155.7(2) 2_666 . ?
O3 Ba1 P1 24.3(2) . . ?
O9 Ba1 P1 24.7(2) . . ?
O9 Ba1 P1 155.3(2) 2_666 . ?
O1 Ba1 P1 71.7(2) . . ?
O1 Ba1 P1 108.3(2) 2_666 . ?
O1 Ba1 P1 84.2(2) 2_566 2_666 ?
O1 Ba1 P1 95.8(2) 1_655 2_666 ?
O5 Ba1 P1 104.0(2) 2_666 2_666 ?
O5 Ba1 P1 76.0(2) . 2_666 ?
O3 Ba1 P1 24.3(2) 2_666 2_666 ?
O3 Ba1 P1 155.7(2) . 2_666 ?
O9 Ba1 P1 155.3(2) . 2_666 ?
O9 Ba1 P1 24.7(2) 2_666 2_666 ?
O1 Ba1 P1 108.3(2) . 2_666 ?
O1 Ba1 P1 71.7(2) 2_666 2_666 ?
P1 Ba1 P1 180.0 . 2_666 ?
O6 Ba2 O7 130.5(2) . . ?
O6 Ba2 O7 143.4(3) . 2_567 ?
O7 Ba2 O7 73.7(3) . 2_567 ?
O6 Ba2 O9 75.1(2) . 1_456 ?
O7 Ba2 O9 106.2(3) . 1_456 ?
O7 Ba2 O9 71.2(3) 2_567 1_456 ?
O6 Ba2 O2 83.9(2) . . ?
O7 Ba2 O2 124.2(3) . . ?
O7 Ba2 O2 105.3(3) 2_567 . ?
O9 Ba2 O2 126.8(3) 1_456 . ?
O6 Ba2 O1 86.8(2) . 1_556 ?
O7 Ba2 O1 52.7(2) . 1_556 ?
O7 Ba2 O1 92.4(3) 2_567 1_556 ?
O9 Ba2 O1 66.4(3) 1_456 1_556 ?
O2 Ba2 O1 160.5(3) . 1_556 ?
O6 Ba2 O8 130.1(2) . 2_566 ?
O7 Ba2 O8 98.2(2) . 2_566 ?
O7 Ba2 O8 50.0(2) 2_567 2_566 ?
O9 Ba2 O8 105.0(2) 1_456 2_566 ?
O2 Ba2 O8 55.5(2) . 2_566 ?
O1 Ba2 O8 140.3(2) 1_556 2_566 ?
O6 Ba2 O9 50.8(2) . 1_556 ?
O7 Ba2 O9 87.3(2) . 1_556 ?
O7 Ba2 O9 160.8(3) 2_567 1_556 ?
O9 Ba2 O9 113.1(3) 1_456 1_556 ?
O2 Ba2 O9 87.3(3) . 1_556 ?
O1 Ba2 O9 73.6(3) 1_556 1_556 ?
O8 Ba2 O9 138.3(2) 2_566 1_556 ?
O6 Ba2 O2 55.1(2) . 2_577 ?
O7 Ba2 O2 173.7(2) . 2_577 ?
O7 Ba2 O2 100.0(2) 2_567 2_577 ?
O9 Ba2 O2 71.4(2) 1_456 2_577 ?
O2 Ba2 O2 56.6(3) . 2_577 ?
O1 Ba2 O2 129.1(2) 1_556 2_577 ?
O8 Ba2 O2 77.1(2) 2_566 2_577 ?
O9 Ba2 O2 99.0(2) 1_556 2_577 ?
O6 Ba2 O7 109.6(2) . 2_667 ?
O7 Ba2 O7 58.2(3) . 2_667 ?
O7 Ba2 O7 106.8(3) 2_567 2_667 ?
O9 Ba2 O7 163.2(3) 1_456 2_667 ?
O2 Ba2 O7 70.0(2) . 2_667 ?
O1 Ba2 O7 97.3(2) 1_556 2_667 ?
O8 Ba2 O7 84.6(2) 2_566 2_667 ?
O9 Ba2 O7 63.4(2) 1_556 2_667 ?
O2 Ba2 O7 124.8(2) 2_577 2_667 ?
O6 Ba2 P2 109.0(2) . 1_556 ?
O7 Ba2 P2 26.2(2) . 1_556 ?
O7 Ba2 P2 83.0(2) 2_567 1_556 ?
O9 Ba2 P2 86.7(2) 1_456 1_556 ?
O2 Ba2 P2 146.4(2) . 1_556 ?
O1 Ba2 P2 26.5(2) 1_556 1_556 ?
O8 Ba2 P2 120.9(2) 2_566 1_556 ?
O9 Ba2 P2 78.7(2) 1_556 1_556 ?
O2 Ba2 P2 155.3(2) 2_577 1_556 ?
O7 Ba2 P2 76.5(2) 2_667 1_556 ?
O6 Ba2 P1 25.8(2) . 1_556 ?
O7 Ba2 P1 107.9(2) . 1_556 ?
O7 Ba2 P1 163.4(2) 2_567 1_556 ?
O9 Ba2 P1 92.8(2) 1_456 1_556 ?
O2 Ba2 P1 87.7(2) . 1_556 ?
O1 Ba2 P1 76.7(2) 1_556 1_556 ?
O8 Ba2 P1 142.9(2) 2_566 1_556 ?
O9 Ba2 P1 25.3(2) 1_556 1_556 ?
O2 Ba2 P1 78.2(2) 2_577 1_556 ?
O7 Ba2 P1 87.2(2) 2_667 1_556 ?
P2 Ba2 P1 91.91(7) 1_556 1_556 ?
O2 Nb O4 96.2(4) . . ?
O2 Nb O8 93.4(4) . 2_566 ?
O4 Nb O8 169.8(3) . 2_566 ?
O2 Nb O6 95.6(4) . 2_577 ?
O4 Nb O6 88.0(3) . 2_577 ?
O8 Nb O6 94.5(3) 2_566 2_577 ?
O2 Nb O5 96.9(4) . 2_666 ?
O4 Nb O5 90.1(3) . 2_666 ?
O8 Nb O5 85.2(4) 2_566 2_666 ?
O6 Nb O5 167.5(3) 2_577 2_666 ?
O2 Nb O3 174.3(4) . . ?
O4 Nb O3 88.3(3) . . ?
O8 Nb O3 81.9(3) 2_566 . ?
O6 Nb O3 88.1(3) 2_577 . ?
O5 Nb O3 79.5(3) 2_666 . ?
O2 Nb Ba2 46.0(3) . . ?
O4 Nb Ba2 136.2(2) . . ?
O8 Nb Ba2 51.3(2) 2_566 . ?
O6 Nb Ba2 113.0(2) 2_577 . ?
O5 Nb Ba2 76.5(3) 2_666 . ?
O3 Nb Ba2 128.4(2) . . ?
O2 Nb Ba2 54.4(3) . 2_577 ?
O4 Nb Ba2 82.0(2) . 2_577 ?
O8 Nb Ba2 106.6(3) 2_566 2_577 ?
O6 Nb Ba2 43.1(2) 2_577 2_577 ?
O5 Nb Ba2 148.6(2) 2_666 2_577 ?
O3 Nb Ba2 130.2(2) . 2_577 ?
Ba2 Nb Ba2 88.32(3) . 2_577 ?
O2 Nb Ba1 132.9(3) . . ?
O4 Nb Ba1 99.4(2) . . ?
O8 Nb Ba1 71.3(3) 2_566 . ?
O6 Nb Ba1 128.9(2) 2_577 . ?
O5 Nb Ba1 39.4(2) 2_666 . ?
O3 Nb Ba1 42.3(2) . . ?
Ba2 Nb Ba1 95.95(3) . . ?
Ba2 Nb Ba1 171.97(3) 2_577 . ?
O9 P1 O3 111.5(5) . . ?
O9 P1 O4 113.0(5) . 2_676 ?
O3 P1 O4 108.5(5) . 2_676 ?
O9 P1 O6 108.2(5) . 1_554 ?
O3 P1 O6 110.2(5) . 1_554 ?
O4 P1 O6 105.3(5) 2_676 1_554 ?
O9 P1 Ba2 58.5(4) . 1_554 ?
O3 P1 Ba2 119.7(3) . 1_554 ?
O4 P1 Ba2 130.8(3) 2_676 1_554 ?
O6 P1 Ba2 50.4(3) 1_554 1_554 ?
O9 P1 Ba1 61.6(4) . . ?
O3 P1 Ba1 49.9(3) . . ?
O4 P1 Ba1 130.0(3) 2_676 . ?
O6 P1 Ba1 124.0(3) 1_554 . ?
Ba2 P1 Ba1 91.00(7) 1_554 . ?
O1 P2 O7 113.9(6) . 1_554 ?
O1 P2 O8 112.1(5) . . ?
O7 P2 O8 106.5(5) 1_554 . ?
O1 P2 O5 106.4(5) . . ?
O7 P2 O5 110.5(5) 1_554 . ?
O8 P2 O5 107.3(5) . . ?
O1 P2 Ba2 60.0(4) . 1_554 ?
O7 P2 Ba2 54.0(4) 1_554 1_554 ?
O8 P2 Ba2 129.5(3) . 1_554 ?
O5 P2 Ba2 123.0(4) . 1_554 ?
O1 P2 Ba2 117.3(4) . 2_566 ?
O7 P2 Ba2 51.0(3) 1_554 2_566 ?
O8 P2 Ba2 57.8(3) . 2_566 ?
O5 P2 Ba2 136.3(3) . 2_566 ?
Ba2 P2 Ba2 80.95(7) 1_554 2_566 ?
O1 P2 Ba1 62.2(4) . . ?
O7 P2 Ba1 119.6(4) 1_554 . ?
O8 P2 Ba1 131.9(4) . . ?
O5 P2 Ba1 45.2(3) . . ?
Ba2 P2 Ba1 91.04(7) 1_554 . ?
Ba2 P2 Ba1 170.27(10) 2_566 . ?
P2 O1 Ba1 129.1(5) . 1_455 ?
P2 O1 Ba2 93.5(4) . 1_554 ?
Ba1 O1 Ba2 119.4(3) 1_455 1_554 ?
P2 O1 Ba1 93.6(4) . . ?
Ba1 O1 Ba1 108.7(3) 1_455 . ?
Ba2 O1 Ba1 108.9(3) 1_554 . ?
Nb O2 Ba2 108.2(4) . . ?
Nb O2 Ba2 99.4(4) . 2_577 ?
Ba2 O2 Ba2 123.4(3) . 2_577 ?
P1 O3 Nb 135.3(5) . . ?
P1 O3 Ba1 105.8(4) . . ?
Nb O3 Ba1 105.9(3) . . ?
P1 O4 Nb 145.8(5) 2_676 . ?
P2 O5 Nb 134.6(5) . 2_666 ?
P2 O5 Ba1 111.4(4) . . ?
Nb O5 Ba1 113.3(4) 2_666 . ?
P1 O6 Nb 143.7(5) 1_556 2_577 ?
P1 O6 Ba2 103.8(4) 1_556 . ?
Nb O6 Ba2 107.2(3) 2_577 . ?
P2 O7 Ba2 99.8(4) 1_556 . ?
P2 O7 Ba2 104.1(4) 1_556 2_567 ?
Ba2 O7 Ba2 106.3(3) . 2_567 ?
P2 O7 Ba2 116.4(5) 1_556 2_667 ?
Ba2 O7 Ba2 121.8(3) . 2_667 ?
Ba2 O7 Ba2 106.8(3) 2_567 2_667 ?
P2 O8 Nb 157.2(6) . 2_566 ?
P2 O8 Ba2 96.2(4) . 2_566 ?
Nb O8 Ba2 97.1(3) 2_566 2_566 ?
P1 O9 Ba2 132.0(5) . 1_654 ?
P1 O9 Ba2 96.2(4) . 1_554 ?
Ba2 O9 Ba2 113.1(3) 1_654 1_554 ?
P1 O9 Ba1 93.6(4) . . ?
Ba2 O9 Ba1 109.4(3) 1_654 . ?
Ba2 O9 Ba1 110.1(3) 1_554 . ?

loop_
_geom_bond_atom_site_label_1
_geom_bond_atom_site_label_2
_geom_bond_distance
_geom_bond_site_symmetry_2
_geom_bond_publ_flag
Ba1 O1 2.754(9) 2_566 ?
Ba1 O1 2.754(9) 1_655 ?
Ba1 O5 2.801(8) 2_666 ?
Ba1 O5 2.801(8) . ?
Ba1 O3 2.837(8) 2_666 ?
Ba1 O3 2.837(8) . ?
Ba1 O9 3.148(10) . ?
Ba1 O9 3.148(10) 2_666 ?
Ba1 O1 3.254(9) . ?
Ba1 O1 3.254(9) 2_666 ?
Ba1 P1 3.570(3) . ?
Ba1 P1 3.570(3) 2_666 ?
Ba2 O6 2.768(8) . ?
Ba2 O7 2.775(9) . ?
Ba2 O7 2.806(9) 2_567 ?
Ba2 O9 2.867(9) 1_456 ?
Ba2 O2 2.872(10) . ?
Ba2 O1 2.932(10) 1_556 ?
Ba2 O8 2.979(9) 2_566 ?
Ba2 O9 2.994(9) 1_556 ?
Ba2 O2 3.192(10) 2_577 ?
Ba2 O7 3.275(9) 2_667 ?
Ba2 P2 3.380(3) 1_556 ?
Ba2 P1 3.489(3) 1_556 ?
Nb O2 1.734(9) . ?
Nb O4 1.948(8) . ?
Nb O8 2.005(8) 2_566 ?
Nb O6 2.012(8) 2_577 ?
Nb O5 2.023(9) 2_666 ?
Nb O3 2.220(8) . ?
Nb Ba2 3.8737(12) 2_577 ?
P1 O9 1.498(9) . ?
P1 O3 1.528(9) . ?
P1 O4 1.545(8) 2_676 ?
P1 O6 1.564(8) 1_554 ?
P1 Ba2 3.489(3) 1_554 ?
P2 O1 1.511(8) . ?
P2 O7 1.515(9) 1_554 ?
P2 O8 1.542(9) . ?
P2 O5 1.563(9) . ?
P2 Ba2 3.380(3) 1_554 ?
P2 Ba2 3.500(3) 2_566 ?
O1 Ba1 2.754(9) 1_455 ?
O1 Ba2 2.932(10) 1_554 ?
O2 Ba2 3.192(10) 2_577 ?
O4 P1 1.545(8) 2_676 ?
O5 Nb 2.023(9) 2_666 ?
O6 P1 1.564(8) 1_556 ?
O6 Nb 2.012(8) 2_577 ?
O7 P2 1.515(9) 1_556 ?
O7 Ba2 2.806(9) 2_567 ?
O7 Ba2 3.275(9) 2_667 ?
O8 Nb 2.005(8) 2_566 ?
O8 Ba2 2.979(9) 2_566 ?
O9 Ba2 2.867(8) 1_654 ?
O9 Ba2 2.994(9) 1_554 ?
